data_7107681
loop_
_publ_author_name
'Wei-Min Ching'
'Chen-Hsiung Hung'

_publ_section_title
;
 Interior Aliphatic C-H Bond Activation on Iron(II) N-Confused Porphyrin
 through Synergistic Nitric Oxide Binding and Iron Oxidation
;
_journal_name_full Chem.Commun.
_journal_page_first 4989
_journal_paper_doi 10.1039/c2cc31053h
_journal_volume 48
_journal_year 2012
_chemical_formula_sum 'C49 H39 Br Fe N4 O'
_chemical_formula_weight 835.60
_chemical_name_systematic
;
?
;
_space_group_IT_number 14
_symmetry_cell_setting monoclinic
_symmetry_space_group_name_Hall '-P 2ybc'
_symmetry_space_group_name_H-M 'P 1 21/c 1'
_atom_sites_solution_hydrogens geom
_atom_sites_solution_primary direct
_atom_sites_solution_secondary difmap
_audit_creation_method SHELXL-97
_cell_angle_alpha 90.00
_cell_angle_beta 114.087(5)
_cell_angle_gamma 90.00
_cell_formula_units_Z 4
_cell_length_a 12.4227(9)
_cell_length_b 25.958(2)
_cell_length_c 13.1178(12)
_cell_measurement_reflns_used 3508
_cell_measurement_temperature 150(2)
_cell_measurement_theta_max 21.39
_cell_measurement_theta_min 2.38
_cell_volume 3861.8(6)
_computing_cell_refinement 'Bruker SMART'
_computing_data_collection 'Bruker SMART'
_computing_data_reduction 'Bruker SAINT'
_computing_molecular_graphics 'Bruker SHELXTL'
_computing_publication_material 'Bruker SHELXTL'
_computing_structure_refinement 'SHELXL-97 (Sheldrick, 1997)'
_computing_structure_solution 'SHELXS-97 (Sheldrick, 1990)'
_diffrn_ambient_temperature 150(2)
_diffrn_measured_fraction_theta_full 0.993
_diffrn_measured_fraction_theta_max 0.993
_diffrn_measurement_device_type 'CCD area detector'
_diffrn_measurement_method 'phi and omega scans'
_diffrn_radiation_monochromator graphite
_diffrn_radiation_source 'fine-focus sealed tube'
_diffrn_radiation_type MoK\a
_diffrn_radiation_wavelength 0.71073
_diffrn_reflns_av_R_equivalents 0.0664
_diffrn_reflns_av_sigmaI/netI 0.0947
_diffrn_reflns_limit_h_max 14
_diffrn_reflns_limit_h_min -14
_diffrn_reflns_limit_k_max 31
_diffrn_reflns_limit_k_min -29
_diffrn_reflns_limit_l_max 15
_diffrn_reflns_limit_l_min -15
_diffrn_reflns_number 25699
_diffrn_reflns_theta_full 25.12
_diffrn_reflns_theta_max 25.12
_diffrn_reflns_theta_min 1.57
_exptl_absorpt_coefficient_mu 1.470
_exptl_absorpt_correction_T_max 0.9301
_exptl_absorpt_correction_T_min 0.8097
_exptl_absorpt_correction_type none
_exptl_crystal_density_diffrn 1.437
_exptl_crystal_density_meas 0
_exptl_crystal_density_method 'not measured'
_exptl_crystal_F_000 1720
_exptl_crystal_size_max 0.15
_exptl_crystal_size_mid 0.15
_exptl_crystal_size_min 0.05
_refine_diff_density_max 1.263
_refine_diff_density_min -0.610
_refine_diff_density_rms 0.105
_refine_ls_extinction_method none
_refine_ls_goodness_of_fit_ref 1.034
_refine_ls_hydrogen_treatment mixed
_refine_ls_matrix_type full
_refine_ls_number_parameters 506
_refine_ls_number_reflns 6850
_refine_ls_number_restraints 0
_refine_ls_restrained_S_all 1.034
_refine_ls_R_factor_all 0.1189
_refine_ls_R_factor_gt 0.0568
_refine_ls_shift/su_max 0.000
_refine_ls_shift/su_mean 0.000
_refine_ls_structure_factor_coef Fsqd
_refine_ls_weighting_details 'calc w=1/[\s^2^(Fo^2^)+(0.0834P)^2^+0.0000P] where P=(Fo^2^+2Fc^2^)/3'
_refine_ls_weighting_scheme calc
_refine_ls_wR_factor_gt 0.1341
_refine_ls_wR_factor_ref 0.1665
_reflns_number_gt 4006
_reflns_number_total 6850
_reflns_threshold_expression >2sigma(I)
_cod_data_source_file c2cc31053h.txt
_cod_data_source_block i12300mp_FeHCTPPCH3Br_cmpd2
_cod_original_sg_symbol_H-M P2(1)/c
_cod_database_code 7107681

loop_
_symmetry_equiv_pos_as_xyz
'x, y, z'
'-x, y+1/2, -z+1/2'
'-x, -y, -z'
'x, -y-1/2, z-1/2'

loop_
_atom_site_label
_atom_site_type_symbol
_atom_site_fract_x
_atom_site_fract_y
_atom_site_fract_z
_atom_site_U_iso_or_equiv
_atom_site_adp_type
_atom_site_occupancy
_atom_site_symmetry_multiplicity
_atom_site_calc_flag
_atom_site_refinement_flags
_atom_site_disorder_assembly
_atom_site_disorder_group
Fe1 Fe 0.30538(6) 0.07024(3) 0.02472(7) 0.0332(2) Uani 1 1 d . A 1
Br1 Br 0.14792(5) 0.12419(2) 0.02837(5) 0.0401(2) Uani 1 1 d . A 1
N1 N 0.1330(4) 0.12889(16) -0.2565(4) 0.0407(13) Uani 1 1 d . A 1
H1 H 0.1094 0.1599 -0.2832 0.049 Uiso 1 1 calc R A 1
N2 N 0.4404(4) 0.11966(16) 0.0173(4) 0.0356(12) Uani 1 1 d . A 1
N3 N 0.4297(4) 0.04517(17) 0.1754(4) 0.0344(11) Uani 1 1 d . A 1
N4 N 0.2333(4) -0.00587(16) 0.0014(4) 0.0321(11) Uani 1 1 d . A 1
O1 O 1.0922(5) 0.23088(19) 0.7675(6) 0.108(2) Uani 1 1 d . B 1
C1 C 0.2509(4) 0.06146(19) -0.1775(5) 0.0322(14) Uani 1 1 d . A 1
C2 C 0.2503(5) 0.1137(2) -0.2014(5) 0.0340(14) Uani 1 1 d . A 1
C3 C 0.3441(5) 0.1503(2) -0.1767(6) 0.0363(15) Uani 1 1 d . A 1
C4 C 0.4372(5) 0.1482(2) -0.0752(6) 0.0383(15) Uani 1 1 d . A 1
C5 C 0.5485(5) 0.1759(2) -0.0396(6) 0.0451(17) Uani 1 1 d . A 1
H5 H 0.5717 0.1977 -0.0853 0.054 Uiso 1 1 calc R A 1
C6 C 0.6118(5) 0.1657(2) 0.0674(6) 0.0437(16) Uani 1 1 d . A 1
H6 H 0.6882 0.1786 0.1121 0.052 Uiso 1 1 calc R A 1
C7 C 0.5428(5) 0.1310(2) 0.1034(6) 0.0362(14) Uani 1 1 d . A 1
C8 C 0.5814(5) 0.1124(2) 0.2134(5) 0.0372(15) Uani 1 1 d . A 1
C9 C 0.5268(5) 0.0722(2) 0.2466(5) 0.0366(15) Uani 1 1 d . A 1
C10 C 0.5706(5) 0.0496(2) 0.3576(5) 0.0371(14) Uani 1 1 d . A 1
H10 H 0.6350 0.0617 0.4220 0.044 Uiso 1 1 calc R A 1
C11 C 0.5043(5) 0.0092(2) 0.3523(5) 0.0363(14) Uani 1 1 d . A 1
H11 H 0.5117 -0.0129 0.4125 0.044 Uiso 1 1 calc R A 1
C12 C 0.4177(5) 0.00448(19) 0.2372(5) 0.0313(13) Uani 1 1 d . A 1
C13 C 0.3402(5) -0.03629(19) 0.1941(5) 0.0311(13) Uani 1 1 d . A 1
C14 C 0.2586(4) -0.0418(2) 0.0824(5) 0.0308(14) Uani 1 1 d . A 1
C15 C 0.1887(5) -0.0874(2) 0.0406(5) 0.0359(14) Uani 1 1 d . A 1
H15 H 0.1925 -0.1181 0.0812 0.043 Uiso 1 1 calc R A 1
C16 C 0.1166(5) -0.0782(2) -0.0673(5) 0.0353(14) Uani 1 1 d . A 1
H16 H 0.0593 -0.1011 -0.1167 0.042 Uiso 1 1 calc R A 1
C17 C 0.1435(5) -0.0268(2) -0.0929(5) 0.0341(14) Uani 1 1 d . A 1
C18 C 0.0839(5) -0.0009(2) -0.1934(5) 0.0326(13) Uani 1 1 d . A 1
C19 C 0.1298(5) 0.04614(19) -0.2147(5) 0.0328(14) Uani 1 1 d . A 1
C20 C 0.0615(5) 0.08920(19) -0.2629(5) 0.0338(14) Uani 1 1 d . A 1
H20 H -0.0222 0.0903 -0.2951 0.041 Uiso 1 1 calc R A 1
C21 C 0.3330(5) 0.1887(2) -0.2630(5) 0.0376(15) Uani 1 1 d . A 1
C22 C 0.2824(5) 0.1745(2) -0.3760(6) 0.0470(17) Uani 1 1 d . A 1
H22 H 0.2549 0.1402 -0.3955 0.056 Uiso 1 1 calc R A 1
C23 C 0.2716(6) 0.2091(2) -0.4595(6) 0.0556(19) Uani 1 1 d . A 1
H23 H 0.2373 0.1986 -0.5355 0.067 Uiso 1 1 calc R A 1
C24 C 0.3110(6) 0.2589(3) -0.4317(7) 0.060(2) Uani 1 1 d . A 1
H24 H 0.3047 0.2828 -0.4886 0.072 Uiso 1 1 calc R A 1
C25 C 0.3596(5) 0.2740(3) -0.3210(7) 0.056(2) Uani 1 1 d . A 1
H25 H 0.3859 0.3085 -0.3024 0.068 Uiso 1 1 calc R A 1
C26 C 0.3706(5) 0.2393(2) -0.2364(6) 0.0477(17) Uani 1 1 d . A 1
H26 H 0.4037 0.2502 -0.1607 0.057 Uiso 1 1 calc R A 1
C27 C 0.6917(5) 0.1345(2) 0.2988(5) 0.0398(15) Uani 1 1 d . A 1
C28 C 0.6948(5) 0.1849(2) 0.3362(5) 0.0408(15) Uani 1 1 d . A 1
H28 H 0.6253 0.2053 0.3071 0.049 Uiso 1 1 calc R A 1
C29 C 0.7976(5) 0.2056(2) 0.4154(5) 0.0467(16) Uani 1 1 d . A 1
H29 H 0.7979 0.2399 0.4410 0.056 Uiso 1 1 calc R A 1
C30 C 0.8999(5) 0.1767(3) 0.4572(6) 0.0520(18) Uani 1 1 d . A 1
H30 H 0.9706 0.1910 0.5111 0.062 Uiso 1 1 calc R A 1
C31 C 0.8985(5) 0.1269(2) 0.4200(6) 0.058(2) Uani 1 1 d . A 1
H31 H 0.9686 0.1069 0.4475 0.069 Uiso 1 1 calc R A 1
C32 C 0.7969(5) 0.1065(2) 0.3444(6) 0.0530(18) Uani 1 1 d . A 1
H32 H 0.7971 0.0718 0.3214 0.064 Uiso 1 1 calc R A 1
C33 C 0.3463(4) -0.08004(19) 0.2719(5) 0.0318(13) Uani 1 1 d . A 1
C34 C 0.2715(5) -0.0833(2) 0.3254(5) 0.0417(16) Uani 1 1 d . A 1
H34 H 0.2171 -0.0563 0.3170 0.050 Uiso 1 1 calc R A 1
C35 C 0.2744(5) -0.1253(2) 0.3910(5) 0.0420(15) Uani 1 1 d . A 1
H35 H 0.2224 -0.1266 0.4276 0.050 Uiso 1 1 calc R A 1
C36 C 0.3509(5) -0.1649(2) 0.4040(5) 0.0396(15) Uani 1 1 d . A 1
H36 H 0.3509 -0.1941 0.4477 0.048 Uiso 1 1 calc R A 1
C37 C 0.4282(6) -0.1622(2) 0.3530(6) 0.064(2) Uani 1 1 d . A 1
H37 H 0.4831 -0.1892 0.3624 0.077 Uiso 1 1 calc R A 1
C38 C 0.4254(6) -0.1197(2) 0.2877(6) 0.064(2) Uani 1 1 d . A 1
H38 H 0.4792 -0.1178 0.2532 0.077 Uiso 1 1 calc R A 1
C39 C -0.0298(5) -0.0197(2) -0.2762(5) 0.0335(14) Uani 1 1 d . A 1
C40 C -0.1134(5) -0.04337(19) -0.2446(5) 0.0348(14) Uani 1 1 d . A 1
H40 H -0.0982 -0.0461 -0.1678 0.042 Uiso 1 1 calc R A 1
C41 C -0.2176(5) -0.0628(2) -0.3245(5) 0.0360(14) Uani 1 1 d . A 1
H41 H -0.2718 -0.0798 -0.3016 0.043 Uiso 1 1 calc R A 1
C42 C -0.2438(5) -0.0577(2) -0.4370(5) 0.0388(15) Uani 1 1 d . A 1
H42 H -0.3155 -0.0710 -0.4915 0.047 Uiso 1 1 calc R A 1
C43 C -0.1635(5) -0.0329(2) -0.4692(5) 0.0408(15) Uani 1 1 d . A 1
H43 H -0.1807 -0.0290 -0.5463 0.049 Uiso 1 1 calc R A 1
C44 C -0.0597(5) -0.0139(2) -0.3907(5) 0.0400(15) Uani 1 1 d . A 1
H44 H -0.0069 0.0036 -0.4146 0.048 Uiso 1 1 calc R A 1
C45 C 0.3556(5) 0.02619(19) -0.1498(5) 0.0404(15) Uani 1 1 d . A 1
H45A H 0.4108 0.0413 -0.1776 0.061 Uiso 1 1 calc R A 1
H45B H 0.3288 -0.0074 -0.1851 0.061 Uiso 1 1 calc R A 1
H45C H 0.3952 0.0218 -0.0687 0.061 Uiso 1 1 calc R A 1
C46 C 1.0776(6) 0.2771(3) 0.6985(8) 0.088(3) Uani 1 1 d . B 1
H46A H 1.1392 0.3030 0.7380 0.106 Uiso 1 1 calc R B 1
H46B H 1.0816 0.2683 0.6267 0.106 Uiso 1 1 calc R B 1
C47 C 0.9637(7) 0.2959(3) 0.6809(8) 0.090(3) Uani 1 1 d . B 1
H47A H 0.9182 0.3049 0.6015 0.108 Uiso 1 1 calc R B 1
H47B H 0.9700 0.3268 0.7272 0.108 Uiso 1 1 calc R B 1
C48 C 0.9038(8) 0.2511(3) 0.7161(7) 0.082(3) Uani 1 1 d . B 1
H48A H 0.8422 0.2636 0.7397 0.099 Uiso 1 1 calc R B 1
H48B H 0.8692 0.2254 0.6556 0.099 Uiso 1 1 calc R B 1
C49 C 1.0031(6) 0.2309(3) 0.8076(7) 0.065(2) Uani 1 1 d . B 1
H49A H 1.0247 0.2531 0.8744 0.078 Uiso 1 1 calc R B 1
H49B H 0.9874 0.1956 0.8266 0.078 Uiso 1 1 calc R B 1

loop_
_atom_site_aniso_label
_atom_site_aniso_U_11
_atom_site_aniso_U_22
_atom_site_aniso_U_33
_atom_site_aniso_U_23
_atom_site_aniso_U_13
_atom_site_aniso_U_12
Fe1 0.0339(5) 0.0291(4) 0.0483(6) 0.0038(4) 0.0287(4) 0.0013(3)
Br1 0.0390(3) 0.0360(3) 0.0586(5) 0.0024(3) 0.0335(3) 0.0025(3)
N1 0.045(3) 0.031(3) 0.059(4) 0.015(3) 0.035(3) 0.004(2)
N2 0.036(3) 0.031(3) 0.051(3) 0.004(3) 0.030(3) 0.003(2)
N3 0.034(3) 0.031(3) 0.046(3) 0.001(2) 0.025(3) 0.002(2)
N4 0.031(3) 0.033(3) 0.038(3) 0.005(2) 0.020(2) -0.001(2)
O1 0.139(5) 0.062(3) 0.192(7) 0.034(4) 0.136(5) 0.025(3)
C1 0.038(3) 0.030(3) 0.039(4) 0.007(3) 0.028(3) 0.005(2)
C2 0.040(3) 0.034(3) 0.042(4) 0.000(3) 0.031(3) -0.004(3)
C3 0.042(3) 0.026(3) 0.057(4) 0.003(3) 0.036(4) 0.002(3)
C4 0.044(4) 0.025(3) 0.062(5) 0.005(3) 0.038(4) 0.003(3)
C5 0.039(3) 0.036(3) 0.076(5) 0.005(4) 0.040(4) -0.005(3)
C6 0.041(4) 0.036(3) 0.063(5) 0.006(3) 0.030(4) -0.003(3)
C7 0.032(3) 0.032(3) 0.054(4) 0.000(3) 0.026(3) 0.000(3)
C8 0.030(3) 0.029(3) 0.059(5) -0.005(3) 0.025(3) -0.003(2)
C9 0.035(3) 0.033(3) 0.052(4) -0.003(3) 0.029(3) 0.006(3)
C10 0.035(3) 0.033(3) 0.045(4) -0.006(3) 0.019(3) -0.002(3)
C11 0.037(3) 0.035(3) 0.044(4) 0.001(3) 0.024(3) 0.000(3)
C12 0.037(3) 0.025(3) 0.047(4) 0.003(3) 0.031(3) 0.007(2)
C13 0.034(3) 0.026(3) 0.044(4) 0.004(3) 0.026(3) 0.006(2)
C14 0.027(3) 0.029(3) 0.047(4) 0.001(3) 0.026(3) 0.004(2)
C15 0.039(3) 0.025(3) 0.052(4) 0.005(3) 0.027(3) 0.002(3)
C16 0.035(3) 0.028(3) 0.044(4) -0.001(3) 0.017(3) -0.004(2)
C17 0.037(3) 0.028(3) 0.049(4) 0.001(3) 0.030(3) 0.002(3)
C18 0.036(3) 0.028(3) 0.043(4) 0.005(3) 0.026(3) 0.005(3)
C19 0.040(3) 0.026(3) 0.041(4) 0.001(3) 0.025(3) -0.004(3)
C20 0.033(3) 0.030(3) 0.046(4) 0.010(3) 0.024(3) 0.001(3)
C21 0.042(3) 0.029(3) 0.055(4) 0.008(3) 0.033(3) 0.006(3)
C22 0.063(4) 0.031(3) 0.070(5) 0.006(4) 0.051(4) 0.003(3)
C23 0.075(5) 0.047(4) 0.070(5) 0.014(4) 0.055(4) 0.007(3)
C24 0.064(5) 0.049(4) 0.096(7) 0.027(5) 0.060(5) 0.014(4)
C25 0.047(4) 0.042(4) 0.089(6) 0.019(4) 0.036(4) 0.000(3)
C26 0.042(4) 0.035(3) 0.077(5) 0.009(4) 0.036(4) 0.000(3)
C27 0.036(3) 0.037(3) 0.057(4) 0.002(3) 0.029(3) -0.003(3)
C28 0.040(3) 0.041(4) 0.050(4) 0.002(3) 0.026(3) 0.001(3)
C29 0.055(4) 0.039(4) 0.053(4) -0.004(3) 0.028(4) -0.008(3)
C30 0.043(4) 0.058(4) 0.059(5) 0.001(4) 0.025(4) -0.017(3)
C31 0.030(3) 0.049(4) 0.093(6) 0.003(4) 0.025(4) -0.002(3)
C32 0.036(4) 0.040(4) 0.084(6) -0.007(4) 0.025(4) -0.001(3)
C33 0.030(3) 0.029(3) 0.042(4) 0.002(3) 0.021(3) 0.000(2)
C34 0.041(3) 0.029(3) 0.068(5) 0.006(3) 0.035(3) 0.009(3)
C35 0.043(3) 0.039(3) 0.057(4) 0.004(3) 0.034(3) -0.003(3)
C36 0.046(3) 0.031(3) 0.049(4) 0.004(3) 0.026(3) -0.001(3)
C37 0.074(5) 0.052(4) 0.094(6) 0.038(4) 0.062(5) 0.035(4)
C38 0.073(5) 0.053(4) 0.098(6) 0.029(4) 0.069(5) 0.030(4)
C39 0.034(3) 0.031(3) 0.042(4) 0.003(3) 0.022(3) 0.004(2)
C40 0.038(3) 0.027(3) 0.048(4) 0.010(3) 0.026(3) 0.011(3)
C41 0.030(3) 0.034(3) 0.051(4) 0.001(3) 0.023(3) -0.001(3)
C42 0.037(3) 0.034(3) 0.046(4) -0.006(3) 0.017(3) 0.001(3)
C43 0.045(4) 0.046(4) 0.035(4) 0.000(3) 0.020(3) 0.008(3)
C44 0.042(4) 0.041(3) 0.044(4) 0.002(3) 0.025(3) 0.002(3)
C45 0.048(4) 0.030(3) 0.059(4) -0.008(3) 0.039(3) -0.003(3)
C46 0.071(5) 0.064(5) 0.154(9) 0.073(5) 0.071(6) 0.026(4)
C47 0.102(7) 0.055(5) 0.114(8) 0.014(5) 0.046(6) 0.010(5)
C48 0.104(7) 0.069(6) 0.091(7) -0.015(5) 0.057(6) -0.003(5)
C49 0.068(5) 0.061(5) 0.088(6) 0.008(4) 0.055(5) 0.020(4)

loop_
_atom_type_symbol
_atom_type_description
_atom_type_scat_dispersion_real
_atom_type_scat_dispersion_imag
_atom_type_scat_source
C C 0.0033 0.0016 'International Tables Vol C Tables 4.2.6.8 and 6.1.1.4'
H H 0.0000 0.0000 'International Tables Vol C Tables 4.2.6.8 and 6.1.1.4'
N N 0.0061 0.0033 'International Tables Vol C Tables 4.2.6.8 and 6.1.1.4'
Fe Fe 0.3463 0.8444 'International Tables Vol C Tables 4.2.6.8 and 6.1.1.4'
Br Br -0.2901 2.4595 'International Tables Vol C Tables 4.2.6.8 and 6.1.1.4'
O O 0.0106 0.0060 'International Tables Vol C Tables 4.2.6.8 and 6.1.1.4'

loop_
_geom_angle_atom_site_label_1
_geom_angle_atom_site_label_2
_geom_angle_atom_site_label_3
_geom_angle
N3 Fe1 N4 87.21(18)
N3 Fe1 N2 86.47(18)
N4 Fe1 N2 146.65(15)
N3 Fe1 Br1 117.39(12)
N4 Fe1 Br1 104.04(11)
N2 Fe1 Br1 107.93(11)
N3 Fe1 C1 140.71(16)
N4 Fe1 C1 81.12(17)
N2 Fe1 C1 83.28(18)
Br1 Fe1 C1 101.85(12)
C20 N1 C2 110.0(4)
C20 N1 H1 125.0
C2 N1 H1 125.0
C7 N2 C4 107.0(4)
C7 N2 Fe1 125.6(4)
C4 N2 Fe1 127.3(4)
C12 N3 C9 105.5(5)
C12 N3 Fe1 126.1(4)
C9 N3 Fe1 126.6(4)
C14 N4 C17 105.9(4)
C14 N4 Fe1 125.2(4)
C17 N4 Fe1 128.5(4)
C49 O1 C46 108.2(5)
C2 C1 C19 106.6(4)
C2 C1 C45 124.8(4)
C19 C1 C45 126.5(5)
C2 C1 Fe1 97.3(4)
C19 C1 Fe1 100.4(3)
C45 C1 Fe1 88.0(3)
C1 C2 N1 107.5(4)
C1 C2 C3 131.7(5)
N1 C2 C3 120.8(5)
C4 C3 C2 118.9(5)
C4 C3 C21 123.6(5)
C2 C3 C21 117.5(6)
C3 C4 N2 125.2(5)
C3 C4 C5 127.6(6)
N2 C4 C5 107.2(6)
C6 C5 C4 108.4(5)
C6 C5 H5 125.8
C4 C5 H5 125.8
C5 C6 C7 107.2(6)
C5 C6 H6 126.4
C7 C6 H6 126.4
N2 C7 C8 126.6(5)
N2 C7 C6 110.2(6)
C8 C7 C6 123.2(6)
C7 C8 C9 124.5(6)
C7 C8 C27 117.7(5)
C9 C8 C27 117.7(6)
N3 C9 C8 124.5(6)
N3 C9 C10 109.8(5)
C8 C9 C10 125.4(6)
C11 C10 C9 107.4(6)
C11 C10 H10 126.3
C9 C10 H10 126.3
C10 C11 C12 107.6(5)
C10 C11 H11 126.2
C12 C11 H11 126.2
N3 C12 C13 124.8(5)
N3 C12 C11 109.5(5)
C13 C12 C11 125.6(5)
C12 C13 C14 126.0(5)
C12 C13 C33 117.7(5)
C14 C13 C33 116.3(5)
N4 C14 C13 125.8(5)
N4 C14 C15 111.0(5)
C13 C14 C15 123.2(5)
C16 C15 C14 107.1(5)
C16 C15 H15 126.4
C14 C15 H15 126.4
C15 C16 C17 106.7(5)
C15 C16 H16 126.7
C17 C16 H16 126.7
C18 C17 N4 125.2(5)
C18 C17 C16 125.5(5)
N4 C17 C16 109.2(5)
C17 C18 C19 119.9(5)
C17 C18 C39 121.3(5)
C19 C18 C39 118.7(5)
C20 C19 C18 124.1(5)
C20 C19 C1 107.0(4)
C18 C19 C1 128.3(5)
N1 C20 C19 108.9(5)
N1 C20 H20 125.6
C19 C20 H20 125.6
C26 C21 C22 118.2(6)
C26 C21 C3 122.0(6)
C22 C21 C3 119.7(5)
C23 C22 C21 121.6(6)
C23 C22 H22 119.2
C21 C22 H22 119.2
C24 C23 C22 119.5(7)
C24 C23 H23 120.3
C22 C23 H23 120.3
C23 C24 C25 120.0(7)
C23 C24 H24 120.0
C25 C24 H24 120.0
C24 C25 C26 120.9(7)
C24 C25 H25 119.6
C26 C25 H25 119.6
C25 C26 C21 119.8(7)
C25 C26 H26 120.1
C21 C26 H26 120.1
C28 C27 C32 116.8(5)
C28 C27 C8 120.8(5)
C32 C27 C8 122.4(5)
C29 C28 C27 120.9(5)
C29 C28 H28 119.5
C27 C28 H28 119.5
C30 C29 C28 120.2(6)
C30 C29 H29 119.9
C28 C29 H29 119.9
C31 C30 C29 119.4(6)
C31 C30 H30 120.3
C29 C30 H30 120.3
C32 C31 C30 119.9(6)
C32 C31 H31 120.0
C30 C31 H31 120.0
C31 C32 C27 122.6(6)
C31 C32 H32 118.7
C27 C32 H32 118.7
C34 C33 C38 117.7(5)
C34 C33 C13 122.3(5)
C38 C33 C13 119.9(5)
C33 C34 C35 121.1(5)
C33 C34 H34 119.5
C35 C34 H34 119.5
C36 C35 C34 120.9(5)
C36 C35 H35 119.6
C34 C35 H35 119.6
C35 C36 C37 119.3(5)
C35 C36 H36 120.4
C37 C36 H36 120.4
C36 C37 C38 119.5(5)
C36 C37 H37 120.2
C38 C37 H37 120.2
C33 C38 C37 121.5(5)
C33 C38 H38 119.2
C37 C38 H38 119.2
C44 C39 C40 117.2(5)
C44 C39 C18 120.8(5)
C40 C39 C18 122.0(5)
C41 C40 C39 120.7(6)
C41 C40 H40 119.6
C39 C40 H40 119.6
C42 C41 C40 120.8(5)
C42 C41 H41 119.6
C40 C41 H41 119.6
C41 C42 C43 118.9(6)
C41 C42 H42 120.6
C43 C42 H42 120.6
C44 C43 C42 120.7(6)
C44 C43 H43 119.7
C42 C43 H43 119.7
C43 C44 C39 121.5(5)
C43 C44 H44 119.2
C39 C44 H44 119.2
C47 C46 O1 104.1(5)
C47 C46 H46A 110.9
O1 C46 H46A 110.9
C47 C46 H46B 110.9
O1 C46 H46B 110.9
H46A C46 H46B 109.0
C46 C47 C48 105.1(6)
C46 C47 H47A 110.7
C48 C47 H47A 110.7
C46 C47 H47B 110.7
C48 C47 H47B 110.7
H47A C47 H47B 108.8
C49 C48 C47 99.9(7)
C49 C48 H48A 111.8
C47 C48 H48A 111.8
C49 C48 H48B 111.8
C47 C48 H48B 111.8
H48A C48 H48B 109.5
O1 C49 C48 103.2(7)
O1 C49 H49A 111.1
C48 C49 H49A 111.1
O1 C49 H49B 111.1
C48 C49 H49B 111.1
H49A C49 H49B 109.1

loop_
_geom_bond_atom_site_label_1
_geom_bond_atom_site_label_2
_geom_bond_distance
Fe1 N3 2.055(5)
Fe1 N4 2.139(4)
Fe1 N2 2.145(4)
Fe1 Br1 2.4220(9)
Fe1 C1 2.466(6)
N1 C20 1.341(6)
N1 C2 1.393(7)
N1 H1 0.8800
N2 C7 1.345(7)
N2 C4 1.409(7)
N3 C12 1.376(6)
N3 C9 1.379(7)
N4 C14 1.352(7)
N4 C17 1.394(7)
O1 C49 1.405(7)
O1 C46 1.469(8)
C1 C2 1.392(7)
C1 C19 1.435(7)
C1 C45 1.509(7)
C2 C3 1.434(7)
C3 C4 1.362(8)
C3 C21 1.472(8)
C4 C5 1.455(7)
C5 C6 1.327(8)
C5 H5 0.9500
C6 C7 1.449(7)
C6 H6 0.9500
C7 C8 1.407(8)
C8 C9 1.407(7)
C8 C27 1.486(8)
C9 C10 1.453(8)
C10 C11 1.319(7)
C10 H10 0.9500
C11 C12 1.459(8)
C11 H11 0.9500
C12 C13 1.386(7)
C13 C14 1.408(8)
C13 C33 1.508(7)
C14 C15 1.436(7)
C15 C16 1.352(8)
C15 H15 0.9500
C16 C17 1.450(7)
C16 H16 0.9500
C17 C18 1.392(8)
C18 C19 1.422(7)
C18 C39 1.470(8)
C19 C20 1.390(7)
C20 H20 0.9500
C21 C26 1.392(8)
C21 C22 1.403(8)
C22 C23 1.380(8)
C22 H22 0.9500
C23 C24 1.378(9)
C23 H23 0.9500
C24 C25 1.383(10)
C24 H24 0.9500
C25 C26 1.391(9)
C25 H25 0.9500
C26 H26 0.9500
C27 C28 1.392(7)
C27 C32 1.398(8)
C28 C29 1.385(8)
C28 H28 0.9500
C29 C30 1.382(8)
C29 H29 0.9500
C30 C31 1.380(9)
C30 H30 0.9500
C31 C32 1.355(9)
C31 H31 0.9500
C32 H32 0.9500
C33 C34 1.376(7)
C33 C38 1.378(7)
C34 C35 1.380(7)
C34 H34 0.9500
C35 C36 1.362(7)
C35 H35 0.9500
C36 C37 1.379(7)
C36 H36 0.9500
C37 C38 1.388(8)
C37 H37 0.9500
C38 H38 0.9500
C39 C44 1.400(8)
C39 C40 1.407(7)
C40 C41 1.386(7)
C40 H40 0.9500
C41 C42 1.382(8)
C41 H41 0.9500
C42 C43 1.390(7)
C42 H42 0.9500
C43 C44 1.372(8)
C43 H43 0.9500
C44 H44 0.9500
C45 H45A 0.9800
C45 H45B 0.9800
C45 H45C 0.9800
C46 C47 1.424(9)
C46 H46A 0.9900
C46 H46B 0.9900
C47 C48 1.549(10)
C47 H47A 0.9900
C47 H47B 0.9900
C48 C49 1.425(10)
C48 H48A 0.9900
C48 H48B 0.9900
C49 H49A 0.9900
C49 H49B 0.9900
